data_7251059
loop_
_publ_author_name
'Al-Wahaibi, Lamya H.'
'Blacque, Olivier'
'Al-Mutairi, Aamal A'
'El-Emam, Ali A.'
'Gomila, Rosa Maria'
'Frontera, Antonio'
'Tiekink, Edward R. T.'

_publ_section_title
;
 Beyond hydrogen bonds: unveiling the structure-directing role of side-on
 X&#x00B7;&#x00B7;&#x00B7;\p interactions in adamantane-thiourea crystals
;
_journal_name_full CrystEngComm
_journal_paper_doi 10.1039/D5CE00817D
_journal_year 2025
_chemical_formula_moiety 'C18 H21 F2 N3 S'
_chemical_formula_sum 'C18 H21 F2 N3 S'
_chemical_formula_weight 349.44
_space_group_crystal_system triclinic
_space_group_IT_number 2
_space_group_name_Hall '-P 1'
_space_group_name_H-M_alt 'P -1'
_atom_sites_solution_hydrogens mixed
_atom_sites_solution_primary direct
_atom_sites_solution_secondary difmap
_audit_creation_method SHELXL-2019/3
_audit_update_record
;
2025-08-21 deposited with the CCDC.	2025-10-17 downloaded from the CCDC.
;
_cell_angle_alpha 78.1450(10)
_cell_angle_beta 84.2700(10)
_cell_angle_gamma 79.0810(10)
_cell_formula_units_Z 2
_cell_length_a 6.36690(10)
_cell_length_b 11.81400(10)
_cell_length_c 11.87680(10)
_cell_measurement_reflns_used 16065
_cell_measurement_temperature 160(2)
_cell_measurement_theta_max 79.3790
_cell_measurement_theta_min 3.8000
_cell_volume 856.745(17)
_computing_cell_refinement 'CrysAlisPRO (OD, 2024)'
_computing_data_collection 'CrysAlisPRO (OD, 2024)'
_computing_data_reduction 'CrysAlisPRO (OD, 2024)'
_computing_molecular_graphics 'ORTEP-3 for Windows (Farrugia, 2012)'
_computing_publication_material 'SHELXL-2019/3 (Sheldrick, 2015b)'
_computing_structure_refinement 'SHELXL-2019/3 (Sheldrick, 2015b)'
_computing_structure_solution 'SHELXS (Sheldrick, 2015a)'
_diffrn_ambient_environment N~2~
_diffrn_ambient_temperature 160(2)
_diffrn_detector 'Hybrid Pixel Array Detector'
_diffrn_detector_area_resol_mean 10.0000
_diffrn_detector_type HyPix
_diffrn_measured_fraction_theta_full 1.000
_diffrn_measured_fraction_theta_max 0.994
_diffrn_measurement_device 'four-circle diffractometer'
_diffrn_measurement_device_type 'XtaLAB Synergy, Dualflex, HyPix'
_diffrn_measurement_method '\w scans'
_diffrn_radiation_type CuK\a
_diffrn_radiation_wavelength 1.54184
_diffrn_reflns_av_R_equivalents 0.0234
_diffrn_reflns_av_unetI/netI 0.0158
_diffrn_reflns_Laue_measured_fraction_full 1.000
_diffrn_reflns_Laue_measured_fraction_max 0.994
_diffrn_reflns_limit_h_max 7
_diffrn_reflns_limit_h_min -8
_diffrn_reflns_limit_k_max 14
_diffrn_reflns_limit_k_min -14
_diffrn_reflns_limit_l_max 15
_diffrn_reflns_limit_l_min -12
_diffrn_reflns_number 20080
_diffrn_reflns_point_group_measured_fraction_full 1.000
_diffrn_reflns_point_group_measured_fraction_max 0.994
_diffrn_reflns_theta_full 67.684
_diffrn_reflns_theta_max 77.362
_diffrn_reflns_theta_min 3.811
_exptl_absorpt_coefficient_mu 1.895
_exptl_absorpt_correction_T_max 0.916
_exptl_absorpt_correction_T_min 0.645
_exptl_absorpt_correction_type analytical
_exptl_absorpt_process_details
;
CrysAlisPro 1.171.43.143a (Rigaku Oxford Diffraction, 2024)
Analytical numeric absorption correction using a multifaceted crystal
model based on expressions derived by R.C. Clark & J.S. Reid.
(Clark, R. C. & Reid, J. S. (1995). Acta Cryst. A51, 887-897)
Empirical absorption correction using spherical harmonics,
implemented in SCALE3 ABSPACK scaling algorithm.
;
_exptl_crystal_colour colourless
_exptl_crystal_density_diffrn 1.355
_exptl_crystal_description plate
_exptl_crystal_F_000 368
_exptl_crystal_size_max 0.290
_exptl_crystal_size_mid 0.070
_exptl_crystal_size_min 0.050
_refine_diff_density_max 0.331
_refine_diff_density_min -0.167
_refine_diff_density_rms 0.038
_refine_ls_extinction_coef 0.0026(5)
_refine_ls_extinction_expression Fc^*^=kFc[1+0.001xFc^2^\l^3^/sin(2\q)]^-1/4^
_refine_ls_extinction_method 'SHELXL-2019/2 (Sheldrick 2019)'
_refine_ls_goodness_of_fit_ref 1.065
_refine_ls_hydrogen_treatment mixed
_refine_ls_matrix_type full
_refine_ls_number_parameters 226
_refine_ls_number_reflns 3604
_refine_ls_number_restraints 0
_refine_ls_restrained_S_all 1.065
_refine_ls_R_factor_all 0.0304
_refine_ls_R_factor_gt 0.0299
_refine_ls_shift/su_max 0.002
_refine_ls_shift/su_mean 0.000
_refine_ls_structure_factor_coef Fsqd
_refine_ls_weighting_details 'w=1/[\s^2^(Fo^2^)+(0.0425P)^2^+0.2439P] where P=(Fo^2^+2Fc^2^)/3'
_refine_ls_weighting_scheme calc
_refine_ls_wR_factor_gt 0.0821
_refine_ls_wR_factor_ref 0.0824
_reflns_Friedel_coverage 0.000
_reflns_number_gt 3507
_reflns_number_total 3604
_reflns_threshold_expression 'I > 2\s(I)'
_cod_data_source_file d5ce00817d2.cif
_cod_data_source_block shelx_CCDC1
_cod_original_cell_volume 856.746(17)
_cod_database_code 7251059
_shelx_shelxl_version_number 2019/3
_shelx_space_group_comment
;
The symmetry employed for this shelxl refinement is uniquely defined
by the following loop, which should always be used as a source of
symmetry information in preference to the above space-group names.
They are only intended as comments.
;
_shelx_estimated_absorpt_t_min 0.610
_shelx_estimated_absorpt_t_max 0.911

loop_
_space_group_symop_operation_xyz
'x, y, z'
'-x, -y, -z'

loop_
_atom_site_label
_atom_site_type_symbol
_atom_site_fract_x
_atom_site_fract_y
_atom_site_fract_z
_atom_site_U_iso_or_equiv
_atom_site_adp_type
_atom_site_occupancy
_atom_site_site_symmetry_order
_atom_site_calc_flag
_atom_site_refinement_flags_posn
_atom_site_refinement_flags_adp
_atom_site_refinement_flags_occupancy
_atom_site_disorder_assembly
_atom_site_disorder_group
S1 S 0.01601(4) 0.37297(2) 0.87888(2) 0.02822(10) Uani 1 1 d . . . . .
F1 F 1.10170(15) 0.92814(8) 0.78325(9) 0.0549(2) Uani 1 1 d . . . . .
F2 F 0.43978(13) 0.87576(7) 0.97699(7) 0.0429(2) Uani 1 1 d . . . . .
N1 N 0.41113(15) 0.39327(8) 0.77696(8) 0.0252(2) Uani 1 1 d . . . . .
H1N H 0.518(2) 0.4311(13) 0.7721(13) 0.031(4) Uiso 1 1 d . . . . .
N2 N 0.26867(15) 0.51897(8) 0.89702(8) 0.0256(2) Uani 1 1 d . . . . .
H2N H 0.176(3) 0.5429(14) 0.9496(14) 0.039(4) Uiso 1 1 d . . . . .
N3 N 0.44033(14) 0.57541(8) 0.86292(8) 0.02404(19) Uani 1 1 d . . . . .
C1 C 0.24503(17) 0.42870(9) 0.84700(9) 0.0234(2) Uani 1 1 d . . . . .
C2 C 0.42474(16) 0.31826(9) 0.69036(9) 0.0215(2) Uani 1 1 d . . . . .
C3 C 0.64636(17) 0.32225(9) 0.62694(9) 0.0239(2) Uani 1 1 d . . . . .
H3A H 0.659280 0.404645 0.592838 0.029 Uiso 1 1 calc R U . . .
H3B H 0.759202 0.290663 0.682329 0.029 Uiso 1 1 calc R U . . .
C4 C 0.67791(18) 0.24958(10) 0.53153(10) 0.0264(2) Uani 1 1 d . . . . .
H4 H 0.822191 0.253314 0.490542 0.032 Uiso 1 1 calc R U . . .
C5 C 0.50364(19) 0.29845(11) 0.44554(10) 0.0298(2) Uani 1 1 d . . . . .
H5A H 0.523197 0.251287 0.384143 0.036 Uiso 1 1 calc R U . . .
H5B H 0.514613 0.380549 0.409106 0.036 Uiso 1 1 calc R U . . .
C6 C 0.28252(18) 0.29393(10) 0.50904(10) 0.0281(2) Uani 1 1 d . . . . .
H6 H 0.168585 0.325704 0.453038 0.034 Uiso 1 1 calc R U . . .
C7 C 0.25155(17) 0.36778(9) 0.60362(9) 0.0238(2) Uani 1 1 d . . . . .
H7A H 0.261487 0.450390 0.568739 0.029 Uiso 1 1 calc R U . . .
H7B H 0.107803 0.366019 0.643620 0.029 Uiso 1 1 calc R U . . .
C8 C 0.41142(19) 0.18970(10) 0.74475(10) 0.0275(2) Uani 1 1 d . . . . .
H8A H 0.523996 0.158150 0.800295 0.033 Uiso 1 1 calc R U . . .
H8B H 0.270146 0.185082 0.786904 0.033 Uiso 1 1 calc R U . . .
C9 C 0.4421(2) 0.11667(10) 0.64920(11) 0.0313(3) Uani 1 1 d . . . . .
H9 H 0.431662 0.033248 0.684290 0.038 Uiso 1 1 calc R U . . .
C10 C 0.6625(2) 0.12172(10) 0.58551(11) 0.0320(3) Uani 1 1 d . . . . .
H10A H 0.682703 0.073988 0.524560 0.038 Uiso 1 1 calc R U . . .
H10B H 0.776399 0.089087 0.640078 0.038 Uiso 1 1 calc R U . . .
C11 C 0.2662(2) 0.16644(11) 0.56426(12) 0.0335(3) Uani 1 1 d . . . . .
H11A H 0.282170 0.118556 0.503611 0.040 Uiso 1 1 calc R U . . .
H11B H 0.123682 0.163140 0.605349 0.040 Uiso 1 1 calc R U . . .
C12 C 0.44213(18) 0.66644(10) 0.90533(9) 0.0253(2) Uani 1 1 d . . . . .
H12 H 0.329723 0.690579 0.958758 0.030 Uiso 1 1 calc R U . . .
C13 C 0.61676(18) 0.73320(9) 0.87168(9) 0.0243(2) Uani 1 1 d . . . . .
C14 C 0.79568(19) 0.69679(10) 0.80113(10) 0.0280(2) Uani 1 1 d . . . . .
H14 H 0.805697 0.625701 0.773787 0.034 Uiso 1 1 calc R U . . .
C15 C 0.9584(2) 0.76217(12) 0.77032(11) 0.0337(3) Uani 1 1 d . . . . .
H15 H 1.078480 0.737293 0.721556 0.040 Uiso 1 1 calc R U . . .
C16 C 0.9420(2) 0.86433(11) 0.81213(12) 0.0359(3) Uani 1 1 d . . . . .
C17 C 0.7713(2) 0.90459(11) 0.88246(12) 0.0360(3) Uani 1 1 d . . . . .
H17 H 0.763830 0.974899 0.910838 0.043 Uiso 1 1 calc R U . . .
C18 C 0.6117(2) 0.83746(10) 0.90958(10) 0.0294(2) Uani 1 1 d . . . . .

loop_
_atom_site_aniso_label
_atom_site_aniso_U_11
_atom_site_aniso_U_22
_atom_site_aniso_U_33
_atom_site_aniso_U_23
_atom_site_aniso_U_13
_atom_site_aniso_U_12
S1 0.02652(15) 0.03425(16) 0.02695(16) -0.00999(11) 0.00656(10) -0.01269(11)
F1 0.0473(5) 0.0485(5) 0.0714(6) 0.0024(4) -0.0038(4) -0.0296(4)
F2 0.0477(5) 0.0395(4) 0.0462(5) -0.0238(4) 0.0077(4) -0.0078(3)
N1 0.0243(5) 0.0299(5) 0.0251(5) -0.0103(4) 0.0031(3) -0.0107(4)
N2 0.0257(5) 0.0303(5) 0.0230(4) -0.0092(4) 0.0044(4) -0.0093(4)
N3 0.0243(4) 0.0279(5) 0.0210(4) -0.0047(3) -0.0007(3) -0.0074(3)
C1 0.0256(5) 0.0260(5) 0.0184(5) -0.0028(4) -0.0007(4) -0.0060(4)
C2 0.0233(5) 0.0223(5) 0.0203(5) -0.0054(4) 0.0016(4) -0.0072(4)
C3 0.0230(5) 0.0258(5) 0.0246(5) -0.0065(4) 0.0022(4) -0.0086(4)
C4 0.0257(5) 0.0284(5) 0.0266(5) -0.0091(4) 0.0042(4) -0.0070(4)
C5 0.0336(6) 0.0342(6) 0.0231(5) -0.0086(4) 0.0013(4) -0.0079(5)
C6 0.0278(6) 0.0338(6) 0.0254(5) -0.0090(4) -0.0037(4) -0.0069(4)
C7 0.0244(5) 0.0235(5) 0.0235(5) -0.0043(4) -0.0003(4) -0.0051(4)
C8 0.0295(5) 0.0239(5) 0.0275(5) -0.0003(4) 0.0016(4) -0.0073(4)
C9 0.0347(6) 0.0206(5) 0.0393(6) -0.0059(5) 0.0018(5) -0.0087(4)
C10 0.0325(6) 0.0253(6) 0.0385(6) -0.0107(5) 0.0017(5) -0.0029(4)
C11 0.0322(6) 0.0328(6) 0.0418(7) -0.0155(5) 0.0004(5) -0.0137(5)
C12 0.0272(5) 0.0287(5) 0.0208(5) -0.0067(4) 0.0004(4) -0.0054(4)
C13 0.0284(5) 0.0259(5) 0.0194(5) -0.0038(4) -0.0042(4) -0.0058(4)
C14 0.0286(5) 0.0306(6) 0.0258(5) -0.0067(4) -0.0016(4) -0.0066(4)
C15 0.0291(6) 0.0403(7) 0.0306(6) -0.0023(5) -0.0003(5) -0.0090(5)
C16 0.0356(6) 0.0334(6) 0.0387(7) 0.0051(5) -0.0084(5) -0.0160(5)
C17 0.0450(7) 0.0244(6) 0.0409(7) -0.0046(5) -0.0104(6) -0.0097(5)
C18 0.0345(6) 0.0280(6) 0.0259(5) -0.0063(4) -0.0032(4) -0.0042(4)

loop_
_atom_type_symbol
_atom_type_description
_atom_type_scat_dispersion_real
_atom_type_scat_dispersion_imag
_atom_type_scat_source
C C 0.0181 0.0091 'International Tables Vol C Tables 4.2.6.8 and 6.1.1.4'
H H 0.0000 0.0000 'International Tables Vol C Tables 4.2.6.8 and 6.1.1.4'
F F 0.0727 0.0534 'International Tables Vol C Tables 4.2.6.8 and 6.1.1.4'
N N 0.0311 0.0180 'International Tables Vol C Tables 4.2.6.8 and 6.1.1.4'
S S 0.3331 0.5567 'International Tables Vol C Tables 4.2.6.8 and 6.1.1.4'

loop_
_exptl_crystal_face_index_h
_exptl_crystal_face_index_k
_exptl_crystal_face_index_l
_exptl_crystal_face_perp_dist
0 -1 0 0.0331
0 1 0 0.0331
0 0 -1 0.0263
0 0 1 0.0263
-4 -3 -3 0.1264
4 3 3 0.1264
0 -5 -3 0.0288
-3 3 -1 0.1176
0 5 -3 0.0268

loop_
_geom_angle_atom_site_label_1
_geom_angle_atom_site_label_2
_geom_angle_atom_site_label_3
_geom_angle
_geom_angle_site_symmetry_1
_geom_angle_site_symmetry_3
_geom_angle_publ_flag
C1 N1 C2 129.63(9) . . ?
C1 N1 H1N 114.3(10) . . ?
C2 N1 H1N 114.7(10) . . ?
C1 N2 N3 119.76(9) . . ?
C1 N2 H2N 121.6(11) . . ?
N3 N2 H2N 118.6(11) . . ?
C12 N3 N2 116.52(9) . . ?
N1 C1 N2 114.81(10) . . ?
N1 C1 S1 126.94(8) . . ?
N2 C1 S1 118.25(8) . . ?
N1 C2 C7 110.92(8) . . ?
N1 C2 C3 105.22(8) . . ?
C7 C2 C3 109.03(8) . . ?
N1 C2 C8 112.84(9) . . ?
C7 C2 C8 110.22(9) . . ?
C3 C2 C8 108.40(9) . . ?
C4 C3 C2 110.28(8) . . ?
C4 C3 H3A 109.6 . . ?
C2 C3 H3A 109.6 . . ?
C4 C3 H3B 109.6 . . ?
C2 C3 H3B 109.6 . . ?
H3A C3 H3B 108.1 . . ?
C10 C4 C5 109.37(9) . . ?
C10 C4 C3 109.17(9) . . ?
C5 C4 C3 109.70(9) . . ?
C10 C4 H4 109.5 . . ?
C5 C4 H4 109.5 . . ?
C3 C4 H4 109.5 . . ?
C4 C5 C6 109.35(9) . . ?
C4 C5 H5A 109.8 . . ?
C6 C5 H5A 109.8 . . ?
C4 C5 H5B 109.8 . . ?
C6 C5 H5B 109.8 . . ?
H5A C5 H5B 108.3 . . ?
C11 C6 C5 109.46(10) . . ?
C11 C6 C7 109.17(9) . . ?
C5 C6 C7 109.80(9) . . ?
C11 C6 H6 109.5 . . ?
C5 C6 H6 109.5 . . ?
C7 C6 H6 109.5 . . ?
C2 C7 C6 109.52(9) . . ?
C2 C7 H7A 109.8 . . ?
C6 C7 H7A 109.8 . . ?
C2 C7 H7B 109.8 . . ?
C6 C7 H7B 109.8 . . ?
H7A C7 H7B 108.2 . . ?
C9 C8 C2 109.26(9) . . ?
C9 C8 H8A 109.8 . . ?
C2 C8 H8A 109.8 . . ?
C9 C8 H8B 109.8 . . ?
C2 C8 H8B 109.8 . . ?
H8A C8 H8B 108.3 . . ?
C10 C9 C11 109.66(10) . . ?
C10 C9 C8 109.88(10) . . ?
C11 C9 C8 109.13(10) . . ?
C10 C9 H9 109.4 . . ?
C11 C9 H9 109.4 . . ?
C8 C9 H9 109.4 . . ?
C9 C10 C4 109.30(9) . . ?
C9 C10 H10A 109.8 . . ?
C4 C10 H10A 109.8 . . ?
C9 C10 H10B 109.8 . . ?
C4 C10 H10B 109.8 . . ?
H10A C10 H10B 108.3 . . ?
C6 C11 C9 109.75(9) . . ?
C6 C11 H11A 109.7 . . ?
C9 C11 H11A 109.7 . . ?
C6 C11 H11B 109.7 . . ?
C9 C11 H11B 109.7 . . ?
H11A C11 H11B 108.2 . . ?
N3 C12 C13 120.07(10) . . ?
N3 C12 H12 120.0 . . ?
C13 C12 H12 120.0 . . ?
C18 C13 C14 116.70(10) . . ?
C18 C13 C12 120.62(10) . . ?
C14 C13 C12 122.68(10) . . ?
C15 C14 C13 121.38(11) . . ?
C15 C14 H14 119.3 . . ?
C13 C14 H14 119.3 . . ?
C16 C15 C14 118.38(12) . . ?
C16 C15 H15 120.8 . . ?
C14 C15 H15 120.8 . . ?
F1 C16 C17 118.14(12) . . ?
F1 C16 C15 118.70(13) . . ?
C17 C16 C15 123.16(11) . . ?
C16 C17 C18 116.43(11) . . ?
C16 C17 H17 121.8 . . ?
C18 C17 H17 121.8 . . ?
F2 C18 C17 117.88(11) . . ?
F2 C18 C13 118.18(11) . . ?
C17 C18 C13 123.95(12) . . ?

loop_
_geom_bond_atom_site_label_1
_geom_bond_atom_site_label_2
_geom_bond_distance
_geom_bond_site_symmetry_2
_geom_bond_publ_flag
S1 C1 1.6894(11) . ?
F1 C16 1.3542(14) . ?
F2 C18 1.3527(14) . ?
N1 C1 1.3361(14) . ?
N1 C2 1.4758(13) . ?
N1 H1N 0.872(16) . ?
N2 C1 1.3608(14) . ?
N2 N3 1.3711(13) . ?
N2 H2N 0.868(17) . ?
N3 C12 1.2801(15) . ?
C2 C7 1.5345(14) . ?
C2 C3 1.5359(14) . ?
C2 C8 1.5383(14) . ?
C3 C4 1.5331(15) . ?
C3 H3A 0.9900 . ?
C3 H3B 0.9900 . ?
C4 C10 1.5325(16) . ?
C4 C5 1.5325(16) . ?
C4 H4 1.0000 . ?
C5 C6 1.5342(16) . ?
C5 H5A 0.9900 . ?
C5 H5B 0.9900 . ?
C6 C11 1.5328(17) . ?
C6 C7 1.5346(15) . ?
C6 H6 1.0000 . ?
C7 H7A 0.9900 . ?
C7 H7B 0.9900 . ?
C8 C9 1.5376(16) . ?
C8 H8A 0.9900 . ?
C8 H8B 0.9900 . ?
C9 C10 1.5315(17) . ?
C9 C11 1.5332(18) . ?
C9 H9 1.0000 . ?
C10 H10A 0.9900 . ?
C10 H10B 0.9900 . ?
C11 H11A 0.9900 . ?
C11 H11B 0.9900 . ?
C12 C13 1.4602(15) . ?
C12 H12 0.9500 . ?
C13 C18 1.3896(16) . ?
C13 C14 1.3988(16) . ?
C14 C15 1.3840(17) . ?
C14 H14 0.9500 . ?
C15 C16 1.3792(19) . ?
C15 H15 0.9500 . ?
C16 C17 1.375(2) . ?
C17 C18 1.3788(18) . ?
C17 H17 0.9500 . ?

loop_
_geom_torsion_atom_site_label_1
_geom_torsion_atom_site_label_2
_geom_torsion_atom_site_label_3
_geom_torsion_atom_site_label_4
_geom_torsion
_geom_torsion_site_symmetry_1
_geom_torsion_site_symmetry_2
_geom_torsion_site_symmetry_3
_geom_torsion_site_symmetry_4
_geom_torsion_publ_flag
C1 N2 N3 C12 173.53(10) . . . . ?
C2 N1 C1 N2 -165.14(10) . . . . ?
C2 N1 C1 S1 15.27(17) . . . . ?
N3 N2 C1 N1 8.06(15) . . . . ?
N3 N2 C1 S1 -172.31(8) . . . . ?
C1 N1 C2 C7 55.04(14) . . . . ?
C1 N1 C2 C3 172.80(11) . . . . ?
C1 N1 C2 C8 -69.19(14) . . . . ?
N1 C2 C3 C4 -178.47(8) . . . . ?
C7 C2 C3 C4 -59.43(11) . . . . ?
C8 C2 C3 C4 60.58(11) . . . . ?
C2 C3 C4 C10 -60.48(12) . . . . ?
C2 C3 C4 C5 59.36(12) . . . . ?
C10 C4 C5 C6 60.64(12) . . . . ?
C3 C4 C5 C6 -59.08(12) . . . . ?
C4 C5 C6 C11 -59.95(12) . . . . ?
C4 C5 C6 C7 59.87(12) . . . . ?
N1 C2 C7 C6 175.11(8) . . . . ?
C3 C2 C7 C6 59.70(11) . . . . ?
C8 C2 C7 C6 -59.18(11) . . . . ?
C11 C6 C7 C2 59.56(11) . . . . ?
C5 C6 C7 C2 -60.45(12) . . . . ?
N1 C2 C8 C9 -176.21(9) . . . . ?
C7 C2 C8 C9 59.18(11) . . . . ?
C3 C2 C8 C9 -60.08(11) . . . . ?
C2 C8 C9 C10 60.61(12) . . . . ?
C2 C8 C9 C11 -59.66(12) . . . . ?
C11 C9 C10 C4 59.88(12) . . . . ?
C8 C9 C10 C4 -60.07(13) . . . . ?
C5 C4 C10 C9 -60.55(12) . . . . ?
C3 C4 C10 C9 59.49(12) . . . . ?
C5 C6 C11 C9 59.36(12) . . . . ?
C7 C6 C11 C9 -60.86(12) . . . . ?
C10 C9 C11 C6 -59.42(12) . . . . ?
C8 C9 C11 C6 60.98(12) . . . . ?
N2 N3 C12 C13 -178.70(9) . . . . ?
N3 C12 C13 C18 174.65(11) . . . . ?
N3 C12 C13 C14 -5.51(16) . . . . ?
C18 C13 C14 C15 -0.40(17) . . . . ?
C12 C13 C14 C15 179.76(10) . . . . ?
C13 C14 C15 C16 0.81(18) . . . . ?
C14 C15 C16 F1 179.36(11) . . . . ?
C14 C15 C16 C17 -0.33(19) . . . . ?
F1 C16 C17 C18 179.77(11) . . . . ?
C15 C16 C17 C18 -0.53(19) . . . . ?
C16 C17 C18 F2 -178.88(11) . . . . ?
C16 C17 C18 C13 0.99(18) . . . . ?
C14 C13 C18 F2 179.33(10) . . . . ?
C12 C13 C18 F2 -0.82(16) . . . . ?
C14 C13 C18 C17 -0.54(17) . . . . ?
C12 C13 C18 C17 179.30(11) . . . . ?
